data_4130814
loop_
_publ_author_name
'Xiong, Jia-Bin'
'Feng, Hai-Tao'
'Sun, Jian-Ping'
'Xie, Wen-Zhao'
'Yang, Dong'
'Liu, Minghua'
'Zheng, Yan-Song'

_publ_section_title
;
 The Fixed Propeller-Like Conformation of Tetraphenylethylene that Reveals
 Aggregation-Induced Emission Effect, Chiral Recognition, and Enhanced
 Chiroptical Property.
;
_journal_issue 36
_journal_name_full 'Journal of the American Chemical Society'
_journal_page_first 11469
_journal_page_last 11472
_journal_paper_doi 10.1021/jacs.6b07087
_journal_volume 138
_journal_year 2016
_chemical_absolute_configuration ad
_chemical_formula_moiety '2(C H2 Cl2), C58 H44 O8'
_chemical_formula_sum 'C60 H48 Cl4 O8'
_chemical_formula_weight 1038.78
_space_group_crystal_system monoclinic
_space_group_IT_number 4
_space_group_name_Hall 'P 2yb'
_space_group_name_H-M_alt 'P 1 21 1'
_atom_sites_solution_hydrogens geom
_atom_sites_solution_primary iterative
_audit_creation_date 2016-07-31
_audit_creation_method
;
Olex2 1.2-beta
(compiled 2016.07.26 svn.r3321 for OlexSys, GUI svn.r5206)
;
_audit_update_record
;
2016-08-02 # Formatted by publCIF

;
_cell_angle_alpha 90
_cell_angle_beta 103.704(2)
_cell_angle_gamma 90
_cell_formula_units_Z 2
_cell_length_a 14.7130(16)
_cell_length_b 11.1639(12)
_cell_length_c 16.1379(19)
_cell_measurement_reflns_used 3220
_cell_measurement_temperature 296.15
_cell_measurement_theta_max 24.632
_cell_measurement_theta_min 2.240
_cell_volume 2575.3(5)
_computing_cell_refinement 'SAINT v8.34A (Bruker, 2013)'
_computing_data_reduction 'SAINT v8.34A (Bruker, 2013)'
_computing_molecular_graphics 'Olex2 (Dolomanov et al., 2009)'
_computing_publication_material 'Olex2 (Dolomanov et al., 2009)'
_computing_structure_refinement 'ShelXL (Sheldrick, 2015)'
_computing_structure_solution
;
Superflip (Palatinus & Chapuis, 2007;Palatinus & van der Lee, 2008;
Palatinus et al., 2012)
;
_diffrn_ambient_temperature 296.15
_diffrn_measured_fraction_theta_full 0.998
_diffrn_measured_fraction_theta_max 0.998
_diffrn_measurement_device_type 'CCD area detector'
_diffrn_measurement_method 'phi and omega scans'
_diffrn_radiation_monochromator graphite
_diffrn_radiation_type MoK\a
_diffrn_radiation_wavelength 0.71073
_diffrn_reflns_av_R_equivalents 0.0393
_diffrn_reflns_av_unetI/netI 0.0747
_diffrn_reflns_Laue_measured_fraction_full 0.998
_diffrn_reflns_Laue_measured_fraction_max 0.998
_diffrn_reflns_limit_h_max 11
_diffrn_reflns_limit_h_min -17
_diffrn_reflns_limit_k_max 13
_diffrn_reflns_limit_k_min -13
_diffrn_reflns_limit_l_max 17
_diffrn_reflns_limit_l_min -19
_diffrn_reflns_number 13163
_diffrn_reflns_point_group_measured_fraction_full 0.960
_diffrn_reflns_point_group_measured_fraction_max 0.960
_diffrn_reflns_theta_full 25.009
_diffrn_reflns_theta_max 25.009
_diffrn_reflns_theta_min 2.598
_exptl_absorpt_coefficient_mu 0.287
_exptl_absorpt_correction_type none
_exptl_crystal_colour colourless
_exptl_crystal_colour_primary colourless
_exptl_crystal_density_diffrn 1.340
_exptl_crystal_description block
_exptl_crystal_F_000 1080
_exptl_crystal_size_max 0.2
_exptl_crystal_size_mid 0.2
_exptl_crystal_size_min 0.2
_refine_diff_density_max 0.541
_refine_diff_density_min -0.541
_refine_diff_density_rms 0.054
_refine_ls_abs_structure_details
;
 Flack x determined using 2540 quotients [(I+)-(I-)]/[(I+)+(I-)]
 (Parsons, Flack and Wagner, Acta Cryst. B69 (2013) 249-259).
;
_refine_ls_abs_structure_Flack 0.05(5)
_refine_ls_extinction_method none
_refine_ls_goodness_of_fit_ref 1.028
_refine_ls_hydrogen_treatment constr
_refine_ls_matrix_type full
_refine_ls_number_parameters 649
_refine_ls_number_reflns 8718
_refine_ls_number_restraints 7
_refine_ls_restrained_S_all 1.029
_refine_ls_R_factor_all 0.0702
_refine_ls_R_factor_gt 0.0519
_refine_ls_shift/su_max 0.000
_refine_ls_shift/su_mean 0.000
_refine_ls_structure_factor_coef Fsqd
_refine_ls_weighting_details 'w=1/[\s^2^(Fo^2^)+(0.0452P)^2^+0.8127P] where P=(Fo^2^+2Fc^2^)/3'
_refine_ls_weighting_scheme calc
_refine_ls_wR_factor_gt 0.1105
_refine_ls_wR_factor_ref 0.1199
_reflns_Friedel_coverage 0.820
_reflns_Friedel_fraction_full 0.917
_reflns_Friedel_fraction_max 0.917
_reflns_number_gt 7006
_reflns_number_total 8718
_reflns_threshold_expression 'I > 2\s(I)'
_cod_data_source_file ja6b07087_si_005.cif
_cod_data_source_block a
_cod_database_code 4130814
_publcif_datablock.id {ee0768b6-70a8-4664-9930-86d3ad004332}

_shelx_space_group_comment
;
The symmetry employed for this shelxl refinement is uniquely defined
by the following loop, which should always be used as a source of
symmetry information in preference to the above space-group names.
They are only intended as comments.
;
_shelx_estimated_absorpt_t_max 0.945
_shelx_estimated_absorpt_t_min 0.945
_olex2_refinement_description
;
1. Fixed Uiso
 At 1.2 times of:
  All C(H) groups, All C(H,H) groups
2. Uiso/Uaniso restraints and constraints
Uanis(C7) \\sim Ueq: with sigma of 0.001 and sigma for terminal atoms of 0.001
3.a Secondary CH2 refined with riding coordinates:
 C1(H1A,H1B), C50(H50A,H50B), C59(H59A,H59B), C8(H8A,H8B), C36(H36A,H36B),
 C15(H15A,H15B), C22(H22A,H22B), C29(H29A,H29B), C43(H43A,H43B), C60(H60A,H60B)
3.b Aromatic/amide H refined with riding coordinates:
 C20(H20), C48(H48), C10(H10), C45(H45), C11(H11), C41(H41), C13(H13), C5(H5),
 C6(H6), C3(H3), C39(H39), C34(H34), C33(H33), C27(H27), C31(H31), C24(H24),
 C38(H38), C26(H26), C32(H32), C19(H19), C55(H55), C47(H47), C17(H17), C53(H53),
  C18(H18), C54(H54), C4(H4), C46(H46)
;
_shelx_shelxl_version_number 2014/7
_olex2_submission_special_instructions 'No special instructions were received'
_publcif_info_exptl_table_max_cols 4
_publcif_info_exptl_table_use_headnotes n

loop_
_space_group_symop_operation_xyz
'x, y, z'
'-x, y+1/2, -z'

loop_
_atom_site_label
_atom_site_type_symbol
_atom_site_fract_x
_atom_site_fract_y
_atom_site_fract_z
_atom_site_U_iso_or_equiv
_atom_site_adp_type
_atom_site_occupancy
_atom_site_site_symmetry_order
_atom_site_calc_flag
_atom_site_refinement_flags_posn
_atom_site_refinement_flags_adp
Cl2 Cl 0.69947(12) 1.11083(15) 0.67625(10) 0.0472(4) Uani 1 1 d . .
Cl1 Cl 0.63008(12) 0.87170(14) 0.70570(9) 0.0433(4) Uani 1 1 d . .
O1 O 1.0321(2) 0.4263(3) 1.2397(2) 0.0279(9) Uani 1 1 d . .
O8 O 1.1617(2) 0.4929(3) 1.0927(2) 0.0255(8) Uani 1 1 d . .
O3 O 0.3790(2) 0.5000(3) 1.0673(2) 0.0230(8) Uani 1 1 d . .
O5 O 0.4293(2) 0.4949(3) 0.5917(2) 0.0274(9) Uani 1 1 d . .
O2 O 0.5721(2) 0.5713(3) 1.2215(2) 0.0255(9) Uani 1 1 d . .
O4 O 0.3197(2) 0.6345(3) 0.7267(2) 0.0221(8) Uani 1 1 d . .
O7 O 1.0682(2) 0.3786(3) 0.7472(2) 0.0245(8) Uani 1 1 d . .
O6 O 0.9043(2) 0.5299(4) 0.6115(2) 0.0308(9) Uani 1 1 d . .
C21 C 0.3313(3) 0.6025(5) 0.8122(3) 0.0210(11) Uani 1 1 d . .
C23 C 0.4827(3) 0.5818(4) 0.7282(3) 0.0175(11) Uani 1 1 d . .
C9 C 0.5975(3) 0.5647(4) 1.1446(3) 0.0202(12) Uani 1 1 d . .
C57 C 0.7807(3) 0.4931(4) 0.9176(3) 0.0154(10) Uani 1 1 d . .
C51 C 0.9983(3) 0.5088(4) 1.1007(3) 0.0183(11) Uani 1 1 d . .
C40 C 0.8171(3) 0.5064(4) 0.8398(3) 0.0155(10) Uani 1 1 d . .
C16 C 0.3622(3) 0.5319(5) 0.9822(3) 0.0195(11) Uani 1 1 d . .
C42 C 0.9047(3) 0.4291(4) 0.7401(3) 0.0194(11) Uani 1 1 d . .
C44 C 1.0938(3) 0.4060(5) 0.8336(3) 0.0218(12) Uani 1 1 d . .
C14 C 0.5471(3) 0.4845(4) 1.0835(3) 0.0168(11) Uani 1 1 d . .
C58 C 0.6874(3) 0.5055(4) 0.9139(3) 0.0157(10) Uani 1 1 d . .
C49 C 1.1398(3) 0.4657(5) 1.0060(3) 0.0217(12) Uani 1 1 d . .
C12 C 0.6523(3) 0.5291(4) 0.9912(3) 0.0167(11) Uani 1 1 d . .
C1 C 0.9938(4) 0.3788(6) 1.3085(3) 0.0333(14) Uani 1 1 d . .
H1A H 1.0412 0.3867 1.3632 0.040 Uiso 1 1 calc R .
H1B H 0.9802 0.2925 1.2983 0.040 Uiso 1 1 calc R .
C20 C 0.3287(3) 0.4817(5) 0.8327(3) 0.0233(12) Uani 1 1 d . .
H20 H 0.3172 0.4230 0.7889 0.028 Uiso 1 1 calc R .
C37 C 0.8762(3) 0.5280(5) 0.6872(3) 0.0211(12) Uani 1 1 d . .
C56 C 0.8492(3) 0.4682(4) 0.9990(3) 0.0164(11) Uani 1 1 d . .
C50 C 1.0925(3) 0.5687(5) 1.1188(3) 0.0240(12) Uani 1 1 d . .
H50A H 1.0874 0.6458 1.0878 0.029 Uiso 1 1 calc R .
H50B H 1.1133 0.5858 1.1806 0.029 Uiso 1 1 calc R .
C48 C 1.1292(3) 0.3469(5) 0.9815(3) 0.0231(12) Uani 1 1 d . .
H48 H 1.1372 0.2857 1.0235 0.028 Uiso 1 1 calc R .
C59 C 0.6541(4) 1.0192(5) 0.7471(4) 0.0357(14) Uani 1 1 d . .
H59A H 0.5959 1.0554 0.7563 0.043 Uiso 1 1 calc R .
H59B H 0.7000 1.0153 0.8029 0.043 Uiso 1 1 calc R .
C10 C 0.6687(3) 0.6333(4) 1.1255(3) 0.0195(11) Uani 1 1 d . .
H10 H 0.6991 0.6926 1.1645 0.023 Uiso 1 1 calc R .
C45 C 1.1062(3) 0.5249(5) 0.8590(4) 0.0247(12) Uani 1 1 d . .
H45 H 1.0982 0.5862 0.8170 0.030 Uiso 1 1 calc R .
C11 C 0.6955(3) 0.6157(4) 1.0501(3) 0.0184(11) Uani 1 1 d . .
H11 H 0.7443 0.6633 1.0379 0.022 Uiso 1 1 calc R .
C41 C 0.8746(3) 0.4209(4) 0.8155(3) 0.0183(11) Uani 1 1 d . .
H41 H 0.8942 0.3541 0.8519 0.022 Uiso 1 1 calc R .
C13 C 0.5760(3) 0.4682(4) 1.0082(3) 0.0180(11) Uani 1 1 d . .
H13 H 0.5426 0.4137 0.9669 0.022 Uiso 1 1 calc R .
C52 C 0.9719(3) 0.4320(4) 1.1601(3) 0.0193(11) Uani 1 1 d . .
C25 C 0.6165(3) 0.4983(4) 0.8313(3) 0.0166(11) Uani 1 1 d . .
C28 C 0.4886(3) 0.4890(5) 0.6711(3) 0.0204(11) Uani 1 1 d . .
C5 C 0.9003(4) 0.5668(5) 1.3148(3) 0.0253(13) Uani 1 1 d . .
H5 H 0.9555 0.6121 1.3170 0.030 Uiso 1 1 calc R .
C7 C 0.7344(4) 0.5611(5) 1.3078(3) 0.0222(12) Uani 1 1 d . U
C35 C 0.7416(4) 0.5514(5) 0.5277(3) 0.0296(14) Uani 1 1 d . .
Cl3 Cl 1.09596(18) 0.64224(18) 0.51014(13) 0.0813(7) Uani 1 1 d . .
C30 C 0.5569(4) 0.4769(5) 0.5185(3) 0.0271(13) Uani 1 1 d . .
C6 C 0.8161(4) 0.6263(5) 1.3106(3) 0.0257(12) Uani 1 1 d . .
H6 H 0.8143 0.7113 1.3098 0.031 Uiso 1 1 calc R .
C8 C 0.6403(4) 0.6209(5) 1.2934(3) 0.0291(13) Uani 1 1 d . .
H8A H 0.6164 0.6124 1.3456 0.035 Uiso 1 1 calc R .
H8B H 0.6477 0.7075 1.2835 0.035 Uiso 1 1 calc R .
Cl4 Cl 1.1473(3) 0.3949(2) 0.54642(14) 0.1365(15) Uani 1 1 d . .
C36 C 0.8427(4) 0.5911(6) 0.5401(3) 0.0338(15) Uani 1 1 d . .
H36A H 0.8638 0.5745 0.4873 0.041 Uiso 1 1 calc R .
H36B H 0.8469 0.6786 0.5502 0.041 Uiso 1 1 calc R .
C3 C 0.8247(4) 0.3784(5) 1.3170(3) 0.0287(13) Uani 1 1 d . .
H3 H 0.8269 0.2935 1.3203 0.034 Uiso 1 1 calc R .
C39 C 0.7953(3) 0.6081(5) 0.7883(3) 0.0208(11) Uani 1 1 d . .
H39 H 0.7592 0.6702 0.8050 0.025 Uiso 1 1 calc R .
C34 C 0.7175(4) 0.4307(6) 0.5183(4) 0.0358(15) Uani 1 1 d . .
H34 H 0.7638 0.3729 0.5147 0.043 Uiso 1 1 calc R .
C33 C 0.6271(4) 0.3946(6) 0.5142(3) 0.0322(14) Uani 1 1 d . .
H33 H 0.6122 0.3118 0.5083 0.039 Uiso 1 1 calc R .
C27 C 0.5544(4) 0.3969(5) 0.6964(3) 0.0223(11) Uani 1 1 d . .
H27 H 0.5559 0.3310 0.6595 0.027 Uiso 1 1 calc R .
C31 C 0.5810(4) 0.5975(5) 0.5243(3) 0.0294(13) Uani 1 1 d . .
H31 H 0.5341 0.6558 0.5250 0.035 Uiso 1 1 calc R .
C24 C 0.5461(3) 0.5841(4) 0.8075(3) 0.0176(11) Uani 1 1 d . .
H24 H 0.5413 0.6461 0.8466 0.021 Uiso 1 1 calc R .
C38 C 0.8251(3) 0.6205(5) 0.7133(3) 0.0253(12) Uani 1 1 d . .
H38 H 0.8109 0.6911 0.6799 0.030 Uiso 1 1 calc R .
C26 C 0.6166(3) 0.4024(4) 0.7750(3) 0.0185(11) Uani 1 1 d . .
H26 H 0.6608 0.3396 0.7916 0.022 Uiso 1 1 calc R .
C32 C 0.6710(4) 0.6342(6) 0.5289(3) 0.0324(14) Uani 1 1 d . .
H32 H 0.6854 0.7172 0.5331 0.039 Uiso 1 1 calc R .
C19 C 0.3428(3) 0.4471(5) 0.9172(3) 0.0210(12) Uani 1 1 d . .
H19 H 0.3393 0.3647 0.9310 0.025 Uiso 1 1 calc R .
C55 C 0.9362(3) 0.5255(4) 1.0216(3) 0.0181(11) Uani 1 1 d . .
H55 H 0.9535 0.5779 0.9816 0.022 Uiso 1 1 calc R .
C15 C 0.4601(3) 0.4228(4) 1.0946(3) 0.0214(12) Uani 1 1 d . .
H15A H 0.4506 0.3480 1.0608 0.026 Uiso 1 1 calc R .
H15B H 0.4675 0.4013 1.1554 0.026 Uiso 1 1 calc R .
C47 C 1.1068(3) 0.3168(5) 0.8956(3) 0.0233(12) Uani 1 1 d . .
H47 H 1.1004 0.2350 0.8790 0.028 Uiso 1 1 calc R .
C17 C 0.3622(3) 0.6527(4) 0.9608(3) 0.0194(11) Uani 1 1 d . .
H17 H 0.3733 0.7114 1.0047 0.023 Uiso 1 1 calc R .
C53 C 0.8896(3) 0.3659(5) 1.1355(3) 0.0201(11) Uani 1 1 d . .
H53 H 0.8744 0.3080 1.1732 0.024 Uiso 1 1 calc R .
C18 C 0.3461(4) 0.6884(4) 0.8765(3) 0.0223(12) Uani 1 1 d . .
H18 H 0.3452 0.7711 0.8625 0.027 Uiso 1 1 calc R .
C54 C 0.8300(3) 0.3845(4) 1.0567(3) 0.0172(11) Uani 1 1 d . .
H54 H 0.7741 0.3388 1.0411 0.021 Uiso 1 1 calc R .
C22 C 0.4073(4) 0.6745(5) 0.7071(3) 0.0236(12) Uani 1 1 d . .
H22A H 0.4290 0.7483 0.7398 0.028 Uiso 1 1 calc R .
H22B H 0.3954 0.6942 0.6457 0.028 Uiso 1 1 calc R .
C29 C 0.4598(4) 0.4373(5) 0.5231(3) 0.0306(14) Uani 1 1 d . .
H29A H 0.4152 0.4561 0.4684 0.037 Uiso 1 1 calc R .
H29B H 0.4596 0.3494 0.5312 0.037 Uiso 1 1 calc R .
C43 C 0.9707(4) 0.3384(5) 0.7197(3) 0.0245(12) Uani 1 1 d . .
H43A H 0.9632 0.2619 0.7485 0.029 Uiso 1 1 calc R .
H43B H 0.9552 0.3237 0.6574 0.029 Uiso 1 1 calc R .
C4 C 0.7414(4) 0.4379(5) 1.3134(3) 0.0277(13) Uani 1 1 d . .
H4 H 0.6872 0.3925 1.3148 0.033 Uiso 1 1 calc R .
C46 C 1.1300(4) 0.5554(5) 0.9444(4) 0.0251(12) Uani 1 1 d . .
H46 H 1.1397 0.6369 0.9610 0.030 Uiso 1 1 calc R .
C60 C 1.1317(5) 0.5318(5) 0.5893(4) 0.0417(16) Uani 1 1 d . .
H60A H 1.1911 0.5571 0.6284 0.050 Uiso 1 1 calc R .
H60B H 1.0840 0.5244 0.6231 0.050 Uiso 1 1 calc R .
C2 C 0.9051(4) 0.4428(5) 1.3157(3) 0.0265(13) Uani 1 1 d . .

loop_
_atom_site_aniso_label
_atom_site_aniso_U_11
_atom_site_aniso_U_22
_atom_site_aniso_U_33
_atom_site_aniso_U_23
_atom_site_aniso_U_13
_atom_site_aniso_U_12
Cl2 0.0598(11) 0.0536(10) 0.0281(9) 0.0076(8) 0.0101(7) -0.0062(8)
Cl1 0.0629(11) 0.0428(9) 0.0253(8) 0.0035(7) 0.0125(7) 0.0035(8)
O1 0.022(2) 0.041(2) 0.015(2) 0.0034(17) -0.0055(15) -0.0023(17)
O8 0.0185(19) 0.034(2) 0.022(2) -0.0039(18) 0.0012(15) 0.0020(16)
O3 0.022(2) 0.030(2) 0.0187(19) 0.0021(17) 0.0065(15) 0.0032(16)
O5 0.028(2) 0.037(2) 0.0137(19) -0.0036(17) -0.0026(15) 0.0021(17)
O2 0.028(2) 0.038(2) 0.0138(19) -0.0059(16) 0.0113(16) -0.0065(17)
O4 0.0174(18) 0.028(2) 0.0193(19) 0.0047(16) 0.0020(14) 0.0039(15)
O7 0.023(2) 0.032(2) 0.020(2) 0.0020(17) 0.0090(15) 0.0070(16)
O6 0.030(2) 0.050(3) 0.016(2) 0.0118(18) 0.0138(17) 0.0106(18)
C21 0.014(3) 0.024(3) 0.023(3) 0.001(2) 0.002(2) 0.005(2)
C23 0.016(3) 0.021(3) 0.015(3) -0.001(2) 0.003(2) -0.001(2)
C9 0.025(3) 0.024(3) 0.013(3) 0.004(2) 0.007(2) 0.008(2)
C57 0.018(3) 0.014(3) 0.014(3) -0.004(2) 0.004(2) 0.000(2)
C51 0.018(3) 0.017(3) 0.019(3) -0.003(2) 0.002(2) 0.003(2)
C40 0.012(2) 0.020(3) 0.014(3) 0.001(2) 0.0007(19) -0.001(2)
C16 0.014(3) 0.029(3) 0.017(3) 0.002(2) 0.005(2) 0.004(2)
C42 0.018(3) 0.023(3) 0.019(3) -0.001(2) 0.007(2) 0.000(2)
C44 0.017(3) 0.031(3) 0.019(3) 0.003(2) 0.007(2) 0.005(2)
C14 0.018(3) 0.017(3) 0.015(3) 0.007(2) 0.005(2) 0.004(2)
C58 0.018(3) 0.017(3) 0.013(3) 0.001(2) 0.006(2) 0.003(2)
C49 0.014(3) 0.028(3) 0.023(3) -0.003(2) 0.003(2) -0.001(2)
C12 0.013(2) 0.019(3) 0.017(3) 0.003(2) 0.001(2) 0.005(2)
C1 0.040(3) 0.043(4) 0.012(3) 0.004(3) -0.004(2) -0.004(3)
C20 0.020(3) 0.026(3) 0.024(3) -0.003(2) 0.004(2) -0.001(2)
C37 0.013(3) 0.034(3) 0.016(3) 0.002(2) 0.005(2) 0.002(2)
C56 0.013(2) 0.022(3) 0.015(3) -0.004(2) 0.005(2) 0.004(2)
C50 0.018(3) 0.030(3) 0.023(3) -0.009(2) 0.001(2) 0.001(2)
C48 0.020(3) 0.023(3) 0.026(3) 0.005(2) 0.004(2) 0.003(2)
C59 0.042(4) 0.047(4) 0.019(3) -0.003(3) 0.009(3) -0.007(3)
C10 0.024(3) 0.017(3) 0.018(3) -0.001(2) 0.006(2) -0.002(2)
C45 0.022(3) 0.021(3) 0.033(3) 0.010(2) 0.011(2) 0.004(2)
C11 0.022(3) 0.017(3) 0.018(3) 0.003(2) 0.007(2) -0.001(2)
C41 0.016(3) 0.022(3) 0.016(3) 0.004(2) 0.001(2) 0.002(2)
C13 0.019(3) 0.017(3) 0.016(3) 0.003(2) 0.002(2) 0.006(2)
C52 0.021(3) 0.022(3) 0.014(3) 0.001(2) 0.002(2) 0.004(2)
C25 0.015(2) 0.024(3) 0.011(3) 0.003(2) 0.0043(19) 0.001(2)
C28 0.019(3) 0.029(3) 0.012(3) 0.000(2) 0.001(2) 0.002(2)
C5 0.032(3) 0.030(3) 0.011(3) -0.001(2) 0.001(2) -0.014(2)
C7 0.0245(16) 0.0240(16) 0.0187(16) -0.0001(12) 0.0063(12) -0.0027(12)
C35 0.032(3) 0.045(4) 0.013(3) 0.009(3) 0.006(2) 0.009(3)
Cl3 0.127(2) 0.0543(12) 0.0413(11) 0.0115(10) -0.0219(11) -0.0146(12)
C30 0.033(3) 0.040(3) 0.007(3) 0.000(2) 0.000(2) 0.005(3)
C6 0.042(3) 0.023(3) 0.012(3) -0.003(2) 0.005(2) -0.004(3)
C8 0.040(3) 0.035(3) 0.014(3) -0.006(3) 0.010(2) -0.006(3)
Cl4 0.308(4) 0.0543(14) 0.0330(12) -0.0048(11) 0.0128(18) 0.049(2)
C36 0.036(3) 0.050(4) 0.018(3) 0.015(3) 0.013(3) 0.014(3)
C3 0.042(4) 0.024(3) 0.017(3) 0.006(2) 0.000(2) -0.007(3)
C39 0.022(3) 0.021(3) 0.023(3) 0.000(2) 0.010(2) 0.004(2)
C34 0.044(4) 0.045(4) 0.018(3) -0.003(3) 0.008(3) 0.018(3)
C33 0.040(4) 0.038(3) 0.018(3) -0.009(3) 0.006(2) 0.005(3)
C27 0.028(3) 0.018(3) 0.021(3) -0.005(2) 0.004(2) 0.001(2)
C31 0.031(3) 0.036(3) 0.019(3) 0.006(3) 0.004(2) 0.012(3)
C24 0.021(3) 0.019(3) 0.014(3) -0.001(2) 0.006(2) -0.001(2)
C38 0.028(3) 0.026(3) 0.022(3) 0.008(2) 0.007(2) 0.007(2)
C26 0.019(3) 0.022(3) 0.016(3) 0.001(2) 0.007(2) 0.004(2)
C32 0.043(4) 0.036(3) 0.018(3) 0.009(3) 0.008(3) 0.006(3)
C19 0.020(3) 0.018(3) 0.025(3) 0.001(2) 0.006(2) -0.002(2)
C55 0.018(3) 0.021(3) 0.017(3) -0.002(2) 0.007(2) 0.003(2)
C15 0.025(3) 0.021(3) 0.019(3) 0.007(2) 0.005(2) 0.001(2)
C47 0.019(3) 0.021(3) 0.030(3) 0.000(2) 0.006(2) 0.002(2)
C17 0.020(3) 0.020(3) 0.018(3) -0.006(2) 0.004(2) 0.001(2)
C53 0.024(3) 0.018(3) 0.017(3) 0.001(2) 0.004(2) 0.001(2)
C18 0.026(3) 0.016(3) 0.023(3) 0.002(2) 0.002(2) 0.001(2)
C54 0.016(3) 0.022(3) 0.012(2) -0.002(2) 0.002(2) 0.001(2)
C22 0.026(3) 0.024(3) 0.019(3) 0.001(2) 0.002(2) 0.000(2)
C29 0.033(3) 0.043(4) 0.011(3) -0.008(3) -0.003(2) 0.004(3)
C43 0.026(3) 0.026(3) 0.020(3) 0.001(2) 0.004(2) 0.004(2)
C4 0.034(3) 0.035(3) 0.012(3) 0.001(2) 0.002(2) -0.012(3)
C46 0.023(3) 0.020(3) 0.033(3) -0.001(3) 0.009(2) 0.000(2)
C60 0.059(4) 0.039(4) 0.021(3) 0.002(3) -0.001(3) -0.005(3)
C2 0.036(3) 0.032(3) 0.008(3) 0.003(2) -0.001(2) -0.005(3)

loop_
_atom_type_symbol
_atom_type_description
_atom_type_scat_dispersion_real
_atom_type_scat_dispersion_imag
_atom_type_scat_source
C C 0.0033 0.0016 'International Tables Vol C Tables 4.2.6.8 and 6.1.1.4'
H H 0.0000 0.0000 'International Tables Vol C Tables 4.2.6.8 and 6.1.1.4'
Cl Cl 0.1484 0.1585 'International Tables Vol C Tables 4.2.6.8 and 6.1.1.4'
O O 0.0106 0.0060 'International Tables Vol C Tables 4.2.6.8 and 6.1.1.4'

loop_
_geom_angle_atom_site_label_1
_geom_angle_atom_site_label_2
_geom_angle_atom_site_label_3
_geom_angle
C52 O1 C1 116.6(4)
C49 O8 C50 113.9(4)
C16 O3 C15 113.3(4)
C28 O5 C29 116.8(4)
C9 O2 C8 117.1(4)
C21 O4 C22 112.5(4)
C44 O7 C43 112.6(4)
C37 O6 C36 116.6(4)
C20 C21 O4 118.7(5)
C20 C21 C18 119.9(5)
C18 C21 O4 121.4(4)
C28 C23 C22 121.3(4)
C24 C23 C28 119.0(4)
C24 C23 C22 119.6(4)
O2 C9 C14 117.0(4)
O2 C9 C10 123.3(5)
C10 C9 C14 119.7(4)
C58 C57 C40 120.8(4)
C58 C57 C56 121.6(4)
C56 C57 C40 117.6(4)
C52 C51 C50 121.9(4)
C55 C51 C50 119.5(4)
C55 C51 C52 118.5(4)
C41 C40 C57 122.3(4)
C41 C40 C39 117.3(4)
C39 C40 C57 120.4(4)
O3 C16 C19 121.9(5)
O3 C16 C17 119.0(5)
C19 C16 C17 119.0(5)
C37 C42 C43 121.2(4)
C41 C42 C37 118.3(4)
C41 C42 C43 120.4(5)
O7 C44 C47 121.4(5)
C45 C44 O7 119.5(5)
C45 C44 C47 119.1(5)
C9 C14 C15 122.1(4)
C13 C14 C9 118.4(4)
C13 C14 C15 119.4(5)
C57 C58 C12 121.8(4)
C57 C58 C25 121.2(4)
C12 C58 C25 117.0(4)
O8 C49 C46 121.3(5)
C48 C49 O8 118.7(5)
C48 C49 C46 120.0(5)
C11 C12 C58 120.1(4)
C13 C12 C58 122.5(4)
C13 C12 C11 117.4(4)
O1 C1 H1A 109.1
O1 C1 H1B 109.1
O1 C1 C2 112.4(4)
H1A C1 H1B 107.9
C2 C1 H1A 109.1
C2 C1 H1B 109.1
C21 C20 H20 120.0
C19 C20 C21 119.9(5)
C19 C20 H20 120.0
O6 C37 C42 116.3(4)
O6 C37 C38 123.4(5)
C42 C37 C38 120.3(4)
C55 C56 C57 122.3(4)
C54 C56 C57 121.0(4)
C54 C56 C55 116.7(4)
O8 C50 C51 111.1(4)
O8 C50 H50A 109.4
O8 C50 H50B 109.4
C51 C50 H50A 109.4
C51 C50 H50B 109.4
H50A C50 H50B 108.0
C49 C48 H48 119.9
C49 C48 C47 120.1(5)
C47 C48 H48 119.9
Cl2 C59 Cl1 111.2(3)
Cl2 C59 H59A 109.4
Cl2 C59 H59B 109.4
Cl1 C59 H59A 109.4
Cl1 C59 H59B 109.4
H59A C59 H59B 108.0
C9 C10 H10 119.8
C11 C10 C9 120.4(5)
C11 C10 H10 119.8
C44 C45 H45 119.5
C46 C45 C44 120.9(5)
C46 C45 H45 119.5
C12 C11 H11 119.4
C10 C11 C12 121.3(5)
C10 C11 H11 119.4
C40 C41 C42 122.7(5)
C40 C41 H41 118.6
C42 C41 H41 118.6
C14 C13 C12 122.4(5)
C14 C13 H13 118.8
C12 C13 H13 118.8
O1 C52 C51 116.3(4)
O1 C52 C53 124.4(4)
C53 C52 C51 119.4(4)
C24 C25 C58 121.7(4)
C24 C25 C26 117.4(4)
C26 C25 C58 120.9(4)
O5 C28 C23 117.0(4)
O5 C28 C27 123.3(4)
C23 C28 C27 119.7(4)
C6 C5 H5 119.4
C2 C5 H5 119.4
C2 C5 C6 121.2(5)
C6 C7 C8 121.9(5)
C4 C7 C6 117.8(5)
C4 C7 C8 120.2(5)
C34 C35 C36 120.8(5)
C34 C35 C32 118.2(5)
C32 C35 C36 121.0(6)
C33 C30 C29 121.9(5)
C31 C30 C33 117.4(5)
C31 C30 C29 120.6(5)
C5 C6 C7 120.2(5)
C5 C6 H6 119.9
C7 C6 H6 119.9
O2 C8 C7 113.0(4)
O2 C8 H8A 109.0
O2 C8 H8B 109.0
C7 C8 H8A 109.0
C7 C8 H8B 109.0
H8A C8 H8B 107.8
O6 C36 C35 111.9(4)
O6 C36 H36A 109.2
O6 C36 H36B 109.2
C35 C36 H36A 109.2
C35 C36 H36B 109.2
H36A C36 H36B 107.9
C4 C3 H3 120.0
C4 C3 C2 120.0(5)
C2 C3 H3 120.0
C40 C39 H39 119.2
C38 C39 C40 121.5(5)
C38 C39 H39 119.2
C35 C34 H34 119.8
C33 C34 C35 120.5(5)
C33 C34 H34 119.8
C30 C33 H33 119.2
C34 C33 C30 121.6(6)
C34 C33 H33 119.2
C28 C27 H27 120.1
C26 C27 C28 119.7(5)
C26 C27 H27 120.1
C30 C31 H31 119.3
C32 C31 C30 121.4(5)
C32 C31 H31 119.3
C23 C24 C25 122.1(5)
C23 C24 H24 119.0
C25 C24 H24 119.0
C37 C38 H38 120.3
C39 C38 C37 119.5(5)
C39 C38 H38 120.3
C25 C26 H26 119.1
C27 C26 C25 121.8(5)
C27 C26 H26 119.1
C35 C32 H32 119.5
C31 C32 C35 121.0(6)
C31 C32 H32 119.5
C16 C19 H19 119.7
C20 C19 C16 120.6(5)
C20 C19 H19 119.7
C51 C55 C56 122.6(5)
C51 C55 H55 118.7
C56 C55 H55 118.7
O3 C15 C14 110.7(4)
O3 C15 H15A 109.5
O3 C15 H15B 109.5
C14 C15 H15A 109.5
C14 C15 H15B 109.5
H15A C15 H15B 108.1
C44 C47 H47 119.9
C48 C47 C44 120.2(5)
C48 C47 H47 119.9
C16 C17 H17 119.6
C18 C17 C16 120.8(5)
C18 C17 H17 119.6
C52 C53 H53 119.9
C54 C53 C52 120.2(5)
C54 C53 H53 119.9
C21 C18 H18 120.2
C17 C18 C21 119.7(5)
C17 C18 H18 120.2
C56 C54 H54 118.9
C53 C54 C56 122.1(5)
C53 C54 H54 118.9
O4 C22 C23 112.5(4)
O4 C22 H22A 109.1
O4 C22 H22B 109.1
C23 C22 H22A 109.1
C23 C22 H22B 109.1
H22A C22 H22B 107.8
O5 C29 C30 112.1(4)
O5 C29 H29A 109.2
O5 C29 H29B 109.2
C30 C29 H29A 109.2
C30 C29 H29B 109.2
H29A C29 H29B 107.9
O7 C43 C42 111.5(4)
O7 C43 H43A 109.3
O7 C43 H43B 109.3
C42 C43 H43A 109.3
C42 C43 H43B 109.3
H43A C43 H43B 108.0
C7 C4 C3 122.2(5)
C7 C4 H4 118.9
C3 C4 H4 118.9
C49 C46 H46 120.2
C45 C46 C49 119.5(5)
C45 C46 H46 120.2
Cl3 C60 H60A 109.2
Cl3 C60 H60B 109.2
Cl4 C60 Cl3 112.1(3)
Cl4 C60 H60A 109.2
Cl4 C60 H60B 109.2
H60A C60 H60B 107.9
C5 C2 C1 120.8(5)
C5 C2 C3 118.5(5)
C3 C2 C1 120.6(5)

loop_
_geom_bond_atom_site_label_1
_geom_bond_atom_site_label_2
_geom_bond_distance
Cl2 C59 1.777(6)
Cl1 C59 1.781(6)
O1 C1 1.459(6)
O1 C52 1.379(6)
O8 C49 1.392(6)
O8 C50 1.461(6)
O3 C16 1.383(6)
O3 C15 1.453(6)
O5 C28 1.372(6)
O5 C29 1.441(6)
O2 C9 1.381(6)
O2 C8 1.452(6)
O4 C21 1.396(6)
O4 C22 1.467(6)
O7 C44 1.390(6)
O7 C43 1.468(6)
O6 C37 1.380(6)
O6 C36 1.456(6)
C21 C20 1.392(7)
C21 C18 1.392(7)
C23 C28 1.402(7)
C23 C24 1.394(7)
C23 C22 1.496(7)
C9 C14 1.407(7)
C9 C10 1.390(7)
C57 C40 1.485(6)
C57 C58 1.368(6)
C57 C56 1.480(7)
C51 C50 1.503(7)
C51 C52 1.408(7)
C51 C55 1.395(7)
C40 C41 1.392(7)
C40 C39 1.399(7)
C16 C19 1.391(7)
C16 C17 1.392(7)
C42 C37 1.398(7)
C42 C41 1.393(7)
C42 C43 1.493(7)
C44 C45 1.388(7)
C44 C47 1.393(7)
C14 C13 1.391(6)
C14 C15 1.500(7)
C58 C12 1.482(6)
C58 C25 1.488(7)
C49 C48 1.383(7)
C49 C46 1.394(7)
C12 C11 1.398(7)
C12 C13 1.394(7)
C1 H1A 0.9900
C1 H1B 0.9900
C1 C2 1.517(8)
C20 H20 0.9500
C20 C19 1.385(7)
C37 C38 1.399(7)
C56 C55 1.399(7)
C56 C54 1.395(7)
C50 H50A 0.9900
C50 H50B 0.9900
C48 H48 0.9500
C48 C47 1.388(7)
C59 H59A 0.9900
C59 H59B 0.9900
C10 H10 0.9500
C10 C11 1.379(7)
C45 H45 0.9500
C45 C46 1.382(7)
C11 H11 0.9500
C41 H41 0.9500
C13 H13 0.9500
C52 C53 1.393(7)
C25 C24 1.396(7)
C25 C26 1.404(7)
C28 C27 1.404(7)
C5 H5 0.9500
C5 C6 1.394(8)
C5 C2 1.386(7)
C7 C6 1.396(7)
C7 C8 1.505(8)
C7 C4 1.380(7)
C35 C36 1.520(8)
C35 C34 1.392(8)
C35 C32 1.394(8)
Cl3 C60 1.764(6)
C30 C33 1.397(8)
C30 C31 1.390(8)
C30 C29 1.514(7)
C6 H6 0.9500
C8 H8A 0.9900
C8 H8B 0.9900
Cl4 C60 1.715(7)
C36 H36A 0.9900
C36 H36B 0.9900
C3 H3 0.9500
C3 C4 1.384(8)
C3 C2 1.388(8)
C39 H39 0.9500
C39 C38 1.389(7)
C34 H34 0.9500
C34 C33 1.375(8)
C33 H33 0.9500
C27 H27 0.9500
C27 C26 1.379(7)
C31 H31 0.9500
C31 C32 1.370(8)
C24 H24 0.9500
C38 H38 0.9500
C26 H26 0.9500
C32 H32 0.9500
C19 H19 0.9500
C55 H55 0.9500
C15 H15A 0.9900
C15 H15B 0.9900
C47 H47 0.9500
C17 H17 0.9500
C17 C18 1.384(7)
C53 H53 0.9500
C53 C54 1.379(7)
C18 H18 0.9500
C54 H54 0.9500
C22 H22A 0.9900
C22 H22B 0.9900
C29 H29A 0.9900
C29 H29B 0.9900
C43 H43A 0.9900
C43 H43B 0.9900
C4 H4 0.9500
C46 H46 0.9500
C60 H60A 0.9900
C60 H60B 0.9900

loop_
_geom_torsion_atom_site_label_1
_geom_torsion_atom_site_label_2
_geom_torsion_atom_site_label_3
_geom_torsion_atom_site_label_4
_geom_torsion
O1 C1 C2 C5 -47.2(7)
O1 C1 C2 C3 128.0(5)
O1 C52 C53 C54 174.9(5)
O8 C49 C48 C47 179.6(4)
O8 C49 C46 C45 -178.6(4)
O3 C16 C19 C20 -178.4(4)
O3 C16 C17 C18 179.7(4)
O5 C28 C27 C26 174.8(5)
O2 C9 C14 C13 -174.6(4)
O2 C9 C14 C15 9.4(7)
O2 C9 C10 C11 174.9(5)
O4 C21 C20 C19 178.0(4)
O4 C21 C18 C17 -176.6(4)
O7 C44 C45 C46 178.8(4)
O7 C44 C47 C48 -177.8(4)
O6 C37 C38 C39 176.4(5)
C21 O4 C22 C23 57.5(5)
C21 C20 C19 C16 -1.7(7)
C23 C28 C27 C26 -4.2(7)
C9 O2 C8 C7 -52.5(6)
C9 C14 C13 C12 -0.5(7)
C9 C14 C15 O3 83.2(6)
C9 C10 C11 C12 0.0(7)
C57 C40 C41 C42 176.2(5)
C57 C40 C39 C38 -177.2(5)
C57 C58 C12 C11 45.6(7)
C57 C58 C12 C13 -134.9(5)
C57 C58 C25 C24 -131.4(5)
C57 C58 C25 C26 50.2(7)
C57 C56 C55 C51 175.4(4)
C57 C56 C54 C53 -175.2(4)
C51 C52 C53 C54 -6.3(7)
C40 C57 C58 C12 -161.3(4)
C40 C57 C58 C25 17.5(7)
C40 C57 C56 C55 41.4(6)
C40 C57 C56 C54 -137.9(5)
C40 C39 C38 C37 1.6(8)
C16 O3 C15 C14 60.7(5)
C16 C17 C18 C21 -1.0(7)
C42 C37 C38 C39 -6.0(8)
C44 O7 C43 C42 56.4(5)
C44 C45 C46 C49 -1.4(7)
C14 C9 C10 C11 -5.7(7)
C58 C57 C40 C41 -128.8(5)
C58 C57 C40 C39 52.2(7)
C58 C57 C56 C55 -137.5(5)
C58 C57 C56 C54 43.1(7)
C58 C12 C11 C10 -175.3(4)
C58 C12 C13 C14 175.6(4)
C58 C25 C24 C23 176.2(4)
C58 C25 C26 C27 -176.8(4)
C49 O8 C50 C51 60.4(5)
C49 C48 C47 C44 -0.8(7)
C12 C58 C25 C24 47.5(6)
C12 C58 C25 C26 -130.9(5)
C1 O1 C52 C51 161.5(4)
C1 O1 C52 C53 -19.7(7)
C20 C21 C18 C17 2.7(7)
C37 O6 C36 C35 -49.0(7)
C37 C42 C41 C40 0.5(7)
C37 C42 C43 O7 81.6(6)
C56 C57 C40 C41 52.3(6)
C56 C57 C40 C39 -126.8(5)
C56 C57 C58 C12 17.5(7)
C56 C57 C58 C25 -163.6(4)
C50 O8 C49 C48 -120.3(5)
C50 O8 C49 C46 60.8(6)
C50 C51 C52 O1 7.9(7)
C50 C51 C52 C53 -171.0(5)
C50 C51 C55 C56 176.9(4)
C48 C49 C46 C45 2.5(7)
C10 C9 C14 C13 5.9(7)
C10 C9 C14 C15 -170.0(4)
C45 C44 C47 C48 1.9(7)
C11 C12 C13 C14 -5.0(7)
C41 C40 C39 C38 3.7(7)
C41 C42 C37 O6 -177.3(4)
C41 C42 C37 C38 5.0(7)
C41 C42 C43 O7 -94.3(5)
C13 C14 C15 O3 -92.6(5)
C13 C12 C11 C10 5.2(7)
C52 O1 C1 C2 -53.2(6)
C52 C51 C50 O8 88.3(6)
C52 C51 C55 C56 -0.6(7)
C52 C53 C54 C56 0.2(7)
C25 C58 C12 C11 -133.3(5)
C25 C58 C12 C13 46.2(6)
C28 O5 C29 C30 -52.0(6)
C28 C23 C24 C25 1.2(7)
C28 C23 C22 O4 83.6(6)
C28 C27 C26 C25 0.0(7)
C35 C34 C33 C30 0.6(8)
C30 C31 C32 C35 0.2(8)
C6 C5 C2 C1 171.9(4)
C6 C5 C2 C3 -3.3(8)
C6 C7 C8 O2 124.7(5)
C6 C7 C4 C3 -3.5(8)
C8 O2 C9 C14 160.2(4)
C8 O2 C9 C10 -20.4(7)
C8 C7 C6 C5 -173.0(5)
C8 C7 C4 C3 172.6(5)
C36 O6 C37 C42 150.2(5)
C36 O6 C37 C38 -32.2(7)
C36 C35 C34 C33 174.6(5)
C36 C35 C32 C31 -175.0(5)
C39 C40 C41 C42 -4.8(7)
C34 C35 C36 O6 -54.4(7)
C34 C35 C32 C31 2.4(8)
C33 C30 C31 C32 -2.5(8)
C33 C30 C29 O5 129.6(5)
C31 C30 C33 C34 2.1(8)
C31 C30 C29 O5 -46.0(7)
C24 C23 C28 O5 -175.5(4)
C24 C23 C28 C27 3.6(7)
C24 C23 C22 O4 -93.6(5)
C24 C25 C26 C27 4.7(7)
C26 C25 C24 C23 -5.3(7)
C32 C35 C36 O6 123.0(5)
C32 C35 C34 C33 -2.8(8)
C19 C16 C17 C18 -2.0(7)
C55 C51 C50 O8 -89.1(5)
C55 C51 C52 O1 -174.7(4)
C55 C51 C52 C53 6.4(7)
C55 C56 C54 C53 5.5(7)
C15 O3 C16 C19 61.1(6)
C15 O3 C16 C17 -120.7(5)
C15 C14 C13 C12 175.5(4)
C47 C44 C45 C46 -0.8(7)
C17 C16 C19 C20 3.4(7)
C18 C21 C20 C19 -1.4(7)
C54 C56 C55 C51 -5.3(7)
C22 O4 C21 C20 -107.0(5)
C22 O4 C21 C18 72.3(5)
C22 C23 C28 O5 7.3(7)
C22 C23 C28 C27 -173.6(5)
C22 C23 C24 C25 178.5(4)
C29 O5 C28 C23 153.0(4)
C29 O5 C28 C27 -26.0(7)
C29 C30 C33 C34 -173.7(5)
C29 C30 C31 C32 173.3(5)
C43 O7 C44 C45 -107.6(5)
C43 O7 C44 C47 72.0(5)
C43 C42 C37 O6 6.7(7)
C43 C42 C37 C38 -171.0(5)
C43 C42 C41 C40 176.5(5)
C4 C7 C6 C5 3.1(7)
C4 C7 C8 O2 -51.2(7)
C4 C3 C2 C1 -172.4(5)
C4 C3 C2 C5 2.9(8)
C46 C49 C48 C47 -1.5(7)
C2 C5 C6 C7 0.3(8)
C2 C3 C4 C7 0.5(8)

loop_
_publcif_info_datablock.id
_publcif_info_datablock.publ_exptl
_publcif_info_datablock.publ_geom
_publcif_info_datablock.structure
{ee0768b6-70a8-4664-9930-86d3ad004332} y y y

loop_
_publcif_info_exptl_table_extra_item
sin_theta_over_lambda_max

loop_
_publcif_info_tables.block_id
_publcif_info_tables.reference_item
{ee0768b6-70a8-4664-9930-86d3ad004332} '_publcif_info_datablock.publ_exptl'

loop_
_publcif_info_cif.paper_type
EX
